data_7004697
loop_
_publ_author_name
'Pedrido, Rosa'
'Gonz\'alez-Noya, Ana M.'
'Romero, Maria J.'
'Mart\'inez-Calvo, Miguel'
'V\'azquez L\'opez, Miguel'
'G\'omez-F\'orneas, Esther'
'Zaragoza, Guillermo'
'Bermejo, Manuel R.'

_publ_section_title
;
 Pentadentate thiosemicarbazones as versatile chelating systems. A
 comparative structural study of their metallic complexes
;
_journal_issue 47
_journal_name_full 'Dalton Transactions'
_journal_page_first 6776
_journal_page_last 6787
_journal_paper_doi 10.1039/b810601k
_journal_year 2008
_chemical_compound_source 'synthesis as described'
_chemical_formula_moiety 'C15 H27 Mn N7 O2 S2, 2(C2 H3 O2)'
_chemical_formula_sum 'C19 H33 Mn N7 O6 S2'
_chemical_formula_weight 574.58
_chemical_name_systematic
;
?
;
_space_group_IT_number 60
_symmetry_cell_setting orthorhombic
_symmetry_Int_Tables_number 60
_symmetry_space_group_name_Hall '-P 2n 2ab'
_symmetry_space_group_name_H-M 'P b c n'
_atom_sites_solution_hydrogens geom
_atom_sites_solution_primary direct
_atom_sites_solution_secondary difmap
_audit_conform_dict_location ftp://ftp.iucr.org/pub/cif_core.dic
_audit_conform_dict_name cif_core.dic
_audit_conform_dict_version 2.3
_audit_creation_date 2008-08-13T12:37:42-00:00
_audit_creation_method 'WinGX routine CIF_UPDATE'
_cell_angle_alpha 90
_cell_angle_beta 90
_cell_angle_gamma 90
_cell_formula_units_Z 4
_cell_length_a 16.246(3)
_cell_length_b 11.198(2)
_cell_length_c 14.519(3)
_cell_measurement_reflns_used 1024
_cell_measurement_temperature 293(2)
_cell_measurement_theta_max 26.09
_cell_measurement_theta_min 2.62
_cell_measurement_wavelength 0.71073
_cell_volume 2641.3(9)
_computing_cell_refinement 'BRUKER Smart'
_computing_data_collection 'BRUKER Smart'
_computing_data_reduction 'BRUKER Saint'
_computing_molecular_graphics 'Ortep-3 for Windows (Farrugia, 1997)'
_computing_publication_material 'WinGX publication routines (Farrugia, 1999)'
_computing_structure_refinement 'SHELXL-97 (Sheldrick, 1997)'
_computing_structure_solution 'DIRDIF99 (Beurskens et al, 1999)'
_diffrn_ambient_temperature 293(2)
_diffrn_measured_fraction_theta_full 0.996
_diffrn_measured_fraction_theta_max 0.996
_diffrn_measurement_device_type 'Smart-CCD-1000 BRUKER'
_diffrn_measurement_method 'omega scans'
_diffrn_radiation_monochromator graphite
_diffrn_radiation_probe x-ray
_diffrn_radiation_source 'fine-focus sealed tube'
_diffrn_radiation_type MoK\a
_diffrn_radiation_wavelength 0.7107
_diffrn_reflns_av_R_equivalents 0.0406
_diffrn_reflns_av_unetI/netI 0.0374
_diffrn_reflns_limit_h_max 19
_diffrn_reflns_limit_h_min 0
_diffrn_reflns_limit_k_max 13
_diffrn_reflns_limit_k_min 0
_diffrn_reflns_limit_l_max 17
_diffrn_reflns_limit_l_min 0
_diffrn_reflns_number 11447
_diffrn_reflns_theta_full 25.67
_diffrn_reflns_theta_max 25.67
_diffrn_reflns_theta_min 2.21
_exptl_absorpt_coefficient_mu 0.705
_exptl_absorpt_correction_T_max 0.9202
_exptl_absorpt_correction_T_min 0.6419
_exptl_absorpt_correction_type multi-scan
_exptl_absorpt_process_details 'BRUKER SADABS'
_exptl_crystal_colour Orange
_exptl_crystal_density_diffrn 1.445
_exptl_crystal_density_method 'not measured'
_exptl_crystal_description prism
_exptl_crystal_F_000 1204
_exptl_crystal_size_max 0.69
_exptl_crystal_size_mid 0.13
_exptl_crystal_size_min 0.12
_refine_diff_density_max 0.453
_refine_diff_density_min -0.312
_refine_diff_density_rms 0.061
_refine_ls_extinction_method none
_refine_ls_goodness_of_fit_ref 1.101
_refine_ls_hydrogen_treatment mixed
_refine_ls_matrix_type full
_refine_ls_number_parameters 175
_refine_ls_number_reflns 2498
_refine_ls_number_restraints 2
_refine_ls_restrained_S_all 1.101
_refine_ls_R_factor_all 0.0656
_refine_ls_R_factor_gt 0.0398
_refine_ls_shift/su_max 0
_refine_ls_shift/su_mean 0
_refine_ls_structure_factor_coef Fsqd
_refine_ls_weighting_details 'calc w=1/[\s^2^(Fo^2^)+(0.0656P)^2^+0.3963P] where P=(Fo^2^+2Fc^2^)/3'
_refine_ls_weighting_scheme calc
_refine_ls_wR_factor_gt 0.1089
_refine_ls_wR_factor_ref 0.1209
_reflns_number_gt 1761
_reflns_number_total 2498
_reflns_threshold_expression >2sigma(I)
_cod_data_source_file b810601k.txt
_cod_data_source_block be89rp1n
_cod_original_cell_volume 2641.1(9)
_cod_database_code 7004697

loop_
_symmetry_equiv_pos_as_xyz
'x, y, z'
'-x+1/2, y+1/2, z'
'x, -y, z+1/2'
'-x+1/2, -y+1/2, z+1/2'
'-x, -y, -z'
'x-1/2, -y-1/2, -z'
'-x, y, -z-1/2'
'x-1/2, y-1/2, -z-1/2'

loop_
_atom_site_label
_atom_site_type_symbol
_atom_site_fract_x
_atom_site_fract_y
_atom_site_fract_z
_atom_site_U_iso_or_equiv
_atom_site_adp_type
_atom_site_occupancy
_atom_site_symmetry_multiplicity
_atom_site_calc_flag
_atom_site_refinement_flags
_atom_site_disorder_assembly
_atom_site_disorder_group
Mn1 Mn 0 0.64301(5) 0.75 0.0325(2) Uani 1 2 d S . .
N4 N 0 0.4388(3) 0.75 0.0329(7) Uani 1 2 d S . .
C6 C 0.03282(17) 0.3785(2) 0.6791(2) 0.0378(7) Uani 1 1 d . . .
C7 C 0.0333(2) 0.2549(3) 0.6770(2) 0.0587(9) Uani 1 1 d . . .
H7 H 0.0557 0.2144 0.627 0.07 Uiso 1 1 calc R . .
C8 C 0 0.1929(5) 0.75 0.0743(18) Uani 1 2 d S . .
H8 H 0 0.1098 0.75 0.089 Uiso 1 2 calc SR . .
O1 O -0.12658(12) 0.6222(2) 0.70240(16) 0.0429(5) Uani 1 1 d . . .
H1E H -0.151(2) 0.681(3) 0.675(2) 0.051 Uiso 1 1 d . . .
H1F H -0.139(2) 0.562(3) 0.684(2) 0.051 Uiso 1 1 d . . .
O3 O 0.17016(13) 0.4130(2) 0.87590(14) 0.0527(6) Uani 1 1 d . . .
C9 C 0.22666(19) 0.3502(3) 0.8415(2) 0.0492(8) Uani 1 1 d . . .
O2 O 0.25385(15) 0.2576(2) 0.87831(17) 0.0664(7) Uani 1 1 d . . .
C10 C 0.2641(3) 0.3915(5) 0.7524(3) 0.0959(18) Uani 1 1 d . . .
H10A H 0.3201 0.4152 0.7628 0.144 Uiso 1 1 calc R . .
H10B H 0.2334 0.4582 0.729 0.144 Uiso 1 1 calc R . .
H10C H 0.2627 0.3275 0.7084 0.144 Uiso 1 1 calc R . .
C5 C 0.07068(16) 0.4502(3) 0.60502(18) 0.0360(6) Uani 1 1 d . . .
N3 N 0.06245(13) 0.5640(2) 0.61339(15) 0.0348(5) Uani 1 1 d . . .
N2 N 0.09828(16) 0.6385(2) 0.55087(17) 0.0420(6) Uani 1 1 d . . .
H2C H 0.127(2) 0.612(3) 0.514(2) 0.05 Uiso 1 1 d . . .
C3 C 0.08777(17) 0.7585(3) 0.5581(2) 0.0408(7) Uani 1 1 d . . .
S1 S 0.02278(5) 0.82133(7) 0.63505(6) 0.0484(3) Uani 1 1 d . . .
N1 N 0.13142(18) 0.8208(2) 0.4987(2) 0.0566(8) Uani 1 1 d D . .
H1D H 0.1655(19) 0.788(3) 0.459(2) 0.068 Uiso 1 1 d D . .
C2 C 0.1204(3) 0.9473(3) 0.4780(3) 0.0749(12) Uani 1 1 d U . .
H2A H 0.0621 0.9659 0.4803 0.09 Uiso 1 1 calc R . .
H2B H 0.1392 0.9623 0.4156 0.09 Uiso 1 1 calc R . .
C1 C 0.1642(3) 1.0276(4) 0.5406(4) 0.0974(15) Uani 1 1 d U . .
H1A H 0.1405 1.0219 0.601 0.146 Uiso 1 1 calc R . .
H1B H 0.1596 1.1082 0.5187 0.146 Uiso 1 1 calc R . .
H1C H 0.2212 1.0052 0.5432 0.146 Uiso 1 1 calc R . .
C4 C 0.1153(2) 0.3884(3) 0.5291(2) 0.0506(8) Uani 1 1 d . . .
H4A H 0.1395 0.4468 0.4889 0.076 Uiso 1 1 calc R . .
H4B H 0.0774 0.3399 0.4948 0.076 Uiso 1 1 calc R . .
H4C H 0.1578 0.3388 0.5545 0.076 Uiso 1 1 calc R . .

loop_
_atom_site_aniso_label
_atom_site_aniso_U_11
_atom_site_aniso_U_22
_atom_site_aniso_U_33
_atom_site_aniso_U_23
_atom_site_aniso_U_13
_atom_site_aniso_U_12
Mn1 0.0300(3) 0.0324(3) 0.0352(3) 0 0.0010(2) 0
N4 0.0306(15) 0.0343(18) 0.0337(17) 0 0.0010(13) 0
C6 0.0385(14) 0.0362(16) 0.0387(15) -0.0015(14) 0.0040(12) -0.0003(12)
C7 0.079(2) 0.0380(18) 0.059(2) -0.0042(17) 0.0258(19) 0.0025(17)
C8 0.108(5) 0.034(3) 0.081(4) 0 0.039(4) 0
O1 0.0377(11) 0.0384(12) 0.0525(14) -0.0005(11) -0.0085(10) 0.0020(10)
O3 0.0552(13) 0.0533(13) 0.0497(13) 0.0051(11) 0.0126(10) 0.0174(11)
C9 0.0450(17) 0.059(2) 0.0430(18) 0.0019(17) 0.0061(14) 0.0130(16)
O2 0.0681(15) 0.0611(16) 0.0701(16) 0.0137(14) 0.0255(13) 0.0250(13)
C10 0.100(3) 0.120(4) 0.068(3) 0.031(3) 0.039(2) 0.054(3)
C5 0.0365(15) 0.0376(16) 0.0338(15) -0.0020(13) 0.0003(11) -0.0010(12)
N3 0.0341(12) 0.0380(14) 0.0322(12) 0.0017(11) 0.0016(9) -0.0009(10)
N2 0.0466(14) 0.0409(15) 0.0385(14) 0.0047(12) 0.0134(11) -0.0019(12)
C3 0.0399(15) 0.0396(17) 0.0428(17) 0.0067(14) 0.0012(13) -0.0006(13)
S1 0.0484(5) 0.0404(5) 0.0565(5) 0.0084(4) 0.0153(4) 0.0074(3)
N1 0.0655(18) 0.0415(16) 0.0627(19) 0.0072(15) 0.0255(15) 0.0020(14)
C2 0.087(3) 0.048(2) 0.089(3) 0.021(2) 0.030(2) 0.008(2)
C1 0.110(4) 0.061(3) 0.121(4) 0.009(3) 0.037(3) 0.014(3)
C4 0.063(2) 0.0441(19) 0.0448(18) -0.0032(15) 0.0127(16) 0.0039(15)

loop_
_atom_type_symbol
_atom_type_description
_atom_type_scat_dispersion_real
_atom_type_scat_dispersion_imag
_atom_type_scat_source
C C 0.0033 0.0016 'International Tables Vol C Tables 4.2.6.8 and 6.1.1.4'
H H 0 0 'International Tables Vol C Tables 4.2.6.8 and 6.1.1.4'
N N 0.0061 0.0033 'International Tables Vol C Tables 4.2.6.8 and 6.1.1.4'
S S 0.1246 0.1234 'International Tables Vol C Tables 4.2.6.8 and 6.1.1.4'
Mn Mn 0.3368 0.7283 'International Tables Vol C Tables 4.2.6.8 and 6.1.1.4'
O O 0.0106 0.006 'International Tables Vol C Tables 4.2.6.8 and 6.1.1.4'

loop_
_geom_angle_atom_site_label_1
_geom_angle_atom_site_label_2
_geom_angle_atom_site_label_3
_geom_angle
_geom_angle_site_symmetry_1
_geom_angle_site_symmetry_3
_geom_angle_publ_flag
O1 Mn1 O1 167.76(12) . 7_557 ?
O1 Mn1 N4 83.88(6) . . ?
O1 Mn1 N4 83.88(6) 7_557 . ?
O1 Mn1 N3 79.85(8) . 7_557 ?
O1 Mn1 N3 95.59(8) 7_557 7_557 ?
N4 Mn1 N3 68.34(6) . 7_557 ?
O1 Mn1 N3 95.59(8) . . ?
O1 Mn1 N3 79.85(8) 7_557 . ?
N4 Mn1 N3 68.34(6) . . ?
N3 Mn1 N3 136.67(12) 7_557 . ?
O1 Mn1 S1 98.59(6) . 7_557 ?
O1 Mn1 S1 90.72(7) 7_557 7_557 ?
N4 Mn1 S1 139.43(2) . 7_557 ?
N3 Mn1 S1 72.27(6) 7_557 7_557 ?
N3 Mn1 S1 149.93(6) . 7_557 ?
O1 Mn1 S1 90.72(7) . . ?
O1 Mn1 S1 98.59(6) 7_557 . ?
N4 Mn1 S1 139.43(2) . . ?
N3 Mn1 S1 149.93(6) 7_557 . ?
N3 Mn1 S1 72.27(6) . . ?
S1 Mn1 S1 81.14(4) 7_557 . ?
C6 N4 C6 119.6(3) 7_557 . ?
C6 N4 Mn1 120.21(17) 7_557 . ?
C6 N4 Mn1 120.21(17) . . ?
N4 C6 C7 121.5(3) . . ?
N4 C6 C5 116.8(2) . . ?
C7 C6 C5 121.7(3) . . ?
C8 C7 C6 119.0(3) . . ?
C8 C7 H7 120.5 . . ?
C6 C7 H7 120.5 . . ?
C7 C8 C7 119.4(5) 7_557 . ?
C7 C8 H8 120.3 7_557 . ?
C7 C8 H8 120.3 . . ?
Mn1 O1 H1E 120(2) . . ?
Mn1 O1 H1F 117(3) . . ?
H1E O1 H1F 113(3) . . ?
O2 C9 O3 123.5(3) . . ?
O2 C9 C10 118.8(3) . . ?
O3 C9 C10 117.7(3) . . ?
C9 C10 H10A 109.5 . . ?
C9 C10 H10B 109.5 . . ?
H10A C10 H10B 109.5 . . ?
C9 C10 H10C 109.5 . . ?
H10A C10 H10C 109.5 . . ?
H10B C10 H10C 109.5 . . ?
N3 C5 C6 115.2(2) . . ?
N3 C5 C4 125.5(3) . . ?
C6 C5 C4 119.3(3) . . ?
C5 N3 N2 119.9(2) . . ?
C5 N3 Mn1 119.19(18) . . ?
N2 N3 Mn1 120.35(18) . . ?
C3 N2 N3 120.0(2) . . ?
C3 N2 H2C 120(3) . . ?
N3 N2 H2C 120(3) . . ?
N1 C3 N2 114.0(3) . . ?
N1 C3 S1 123.3(2) . . ?
N2 C3 S1 122.8(2) . . ?
C3 S1 Mn1 101.04(11) . . ?
C3 N1 C2 125.7(3) . . ?
C3 N1 H1D 123(2) . . ?
C2 N1 H1D 111(2) . . ?
N1 C2 C1 114.1(4) . . ?
N1 C2 H2A 108.7 . . ?
C1 C2 H2A 108.7 . . ?
N1 C2 H2B 108.7 . . ?
C1 C2 H2B 108.7 . . ?
H2A C2 H2B 107.6 . . ?
C2 C1 H1A 109.5 . . ?
C2 C1 H1B 109.5 . . ?
H1A C1 H1B 109.5 . . ?
C2 C1 H1C 109.5 . . ?
H1A C1 H1C 109.5 . . ?
H1B C1 H1C 109.5 . . ?
C5 C4 H4A 109.5 . . ?
C5 C4 H4B 109.5 . . ?
H4A C4 H4B 109.5 . . ?
C5 C4 H4C 109.5 . . ?
H4A C4 H4C 109.5 . . ?
H4B C4 H4C 109.5 . . ?

loop_
_geom_bond_atom_site_label_1
_geom_bond_atom_site_label_2
_geom_bond_distance
_geom_bond_site_symmetry_2
_geom_bond_publ_flag
Mn1 O1 2.182(2) . ?
Mn1 O1 2.182(2) 7_557 ?
Mn1 N4 2.287(3) . ?
Mn1 N3 2.397(2) 7_557 ?
Mn1 N3 2.397(2) . ?
Mn1 S1 2.6285(10) 7_557 ?
Mn1 S1 2.6285(10) . ?
N4 C6 1.341(3) 7_557 ?
N4 C6 1.341(3) . ?
C6 C7 1.384(4) . ?
C6 C5 1.477(4) . ?
C7 C8 1.378(4) . ?
C7 H7 0.93 . ?
C8 C7 1.378(4) 7_557 ?
C8 H8 0.93 . ?
O1 H1E 0.86(3) . ?
O1 H1F 0.75(4) . ?
O3 C9 1.259(4) . ?
C9 O2 1.247(4) . ?
C9 C10 1.503(5) . ?
C10 H10A 0.96 . ?
C10 H10B 0.96 . ?
C10 H10C 0.96 . ?
C5 N3 1.287(4) . ?
C5 C4 1.490(4) . ?
N3 N2 1.364(3) . ?
N2 C3 1.358(4) . ?
N2 H2C 0.78(3) . ?
C3 N1 1.317(4) . ?
C3 S1 1.691(3) . ?
N1 C2 1.459(4) . ?
N1 H1D 0.880(18) . ?
C2 C1 1.463(7) . ?
C2 H2A 0.97 . ?
C2 H2B 0.97 . ?
C1 H1A 0.96 . ?
C1 H1B 0.96 . ?
C1 H1C 0.96 . ?
C4 H4A 0.96 . ?
C4 H4B 0.96 . ?
C4 H4C 0.96 . ?

loop_
_geom_hbond_atom_site_label_D
_geom_hbond_atom_site_label_H
_geom_hbond_atom_site_label_A
_geom_hbond_distance_DH
_geom_hbond_distance_HA
_geom_hbond_distance_DA
_geom_hbond_angle_DHA
_geom_hbond_site_symmetry_A
N1 H1D O2 0.880(18) 1.92(2) 2.790(4) 168(3) 3_564
N2 H2C O3 0.78(3) 2.13(3) 2.855(3) 154(3) 3_564
O1 H1F O3 0.75(4) 1.95(4) 2.699(3) 174(4) 7_557
O1 H1E O2 0.86(3) 1.93(3) 2.729(3) 153(3) 8_567

loop_
_geom_torsion_atom_site_label_1
_geom_torsion_atom_site_label_2
_geom_torsion_atom_site_label_3
_geom_torsion_atom_site_label_4
_geom_torsion
_geom_torsion_site_symmetry_1
_geom_torsion_site_symmetry_2
_geom_torsion_site_symmetry_3
_geom_torsion_site_symmetry_4
_geom_torsion_publ_flag
O1 Mn1 N4 C6 -81.18(15) . . . 7_557 ?
O1 Mn1 N4 C6 98.82(15) 7_557 . . 7_557 ?
N3 Mn1 N4 C6 0.31(15) 7_557 . . 7_557 ?
N3 Mn1 N4 C6 -179.70(15) . . . 7_557 ?
S1 Mn1 N4 C6 14.89(14) 7_557 . . 7_557 ?
S1 Mn1 N4 C6 -165.11(14) . . . 7_557 ?
O1 Mn1 N4 C6 98.82(15) . . . . ?
O1 Mn1 N4 C6 -81.18(15) 7_557 . . . ?
N3 Mn1 N4 C6 -179.69(15) 7_557 . . . ?
N3 Mn1 N4 C6 0.31(15) . . . . ?
S1 Mn1 N4 C6 -165.11(14) 7_557 . . . ?
S1 Mn1 N4 C6 14.89(14) . . . . ?
C6 N4 C6 C7 0.4(2) 7_557 . . . ?
Mn1 N4 C6 C7 -179.6(2) . . . . ?
C6 N4 C6 C5 -177.8(3) 7_557 . . . ?
Mn1 N4 C6 C5 2.2(3) . . . . ?
N4 C6 C7 C8 -0.7(5) . . . . ?
C5 C6 C7 C8 177.3(3) . . . . ?
C6 C7 C8 C7 0.4(2) . . . 7_557 ?
N4 C6 C5 N3 -5.0(4) . . . . ?
C7 C6 C5 N3 176.8(3) . . . . ?
N4 C6 C5 C4 174.1(2) . . . . ?
C7 C6 C5 C4 -4.1(4) . . . . ?
C6 C5 N3 N2 177.1(2) . . . . ?
C4 C5 N3 N2 -2.0(4) . . . . ?
C6 C5 N3 Mn1 5.4(3) . . . . ?
C4 C5 N3 Mn1 -173.6(2) . . . . ?
O1 Mn1 N3 C5 -84.4(2) . . . . ?
O1 Mn1 N3 C5 84.1(2) 7_557 . . . ?
N4 Mn1 N3 C5 -3.25(18) . . . . ?
N3 Mn1 N3 C5 -3.25(18) 7_557 . . . ?
S1 Mn1 N3 C5 157.67(16) 7_557 . . . ?
S1 Mn1 N3 C5 -173.3(2) . . . . ?
O1 Mn1 N3 N2 103.98(19) . . . . ?
O1 Mn1 N3 N2 -87.49(19) 7_557 . . . ?
N4 Mn1 N3 N2 -174.9(2) . . . . ?
N3 Mn1 N3 N2 -174.9(2) 7_557 . . . ?
S1 Mn1 N3 N2 -14.0(3) 7_557 . . . ?
S1 Mn1 N3 N2 15.01(17) . . . . ?
C5 N3 N2 C3 178.2(3) . . . . ?
Mn1 N3 N2 C3 -10.3(3) . . . . ?
N3 N2 C3 N1 174.2(3) . . . . ?
N3 N2 C3 S1 -7.1(4) . . . . ?
N1 C3 S1 Mn1 -164.1(3) . . . . ?
N2 C3 S1 Mn1 17.2(3) . . . . ?
O1 Mn1 S1 C3 -109.79(12) . . . . ?
O1 Mn1 S1 C3 62.24(13) 7_557 . . . ?
N4 Mn1 S1 C3 -28.37(12) . . . . ?
N3 Mn1 S1 C3 179.47(14) 7_557 . . . ?
N3 Mn1 S1 C3 -14.15(12) . . . . ?
S1 Mn1 S1 C3 151.63(12) 7_557 . . . ?
N2 C3 N1 C2 166.9(4) . . . . ?
S1 C3 N1 C2 -11.9(5) . . . . ?
C3 N1 C2 C1 85.5(5) . . . . ?
